data_1000233
loop_
_publ_author_name
'Er Rakho, L'
'Michel, C'
'Lacorre, Ph'
'Raveau, B'

_publ_section_title
;
Y Ba Cu Fe O~5+d~: A Novel Oxygen-Deficient Perovskite with a Layer
Structure
;
_journal_coden_ASTM JSSCBI
_journal_name_full 'Journal of Solid State Chemistry'
_journal_page_first 531
_journal_page_last 535
_journal_paper_doi 10.1016/0022-4596(88)90141-7
_journal_volume 73
_journal_year 1988
_chemical_formula_structural 'Y Ba Cu Fe O5'
_chemical_formula_sum 'Ba Cu Fe O5 Y'
_chemical_name_systematic 'Yttrium barium copper iron(III) oxide'
_space_group_IT_number 99
_symmetry_cell_setting tetragonal
_symmetry_Int_Tables_number 99
_symmetry_space_group_name_Hall 'P 4 -2'
_symmetry_space_group_name_H-M 'P 4 m m'
_cell_angle_alpha 90
_cell_angle_beta 90
_cell_angle_gamma 90
_cell_formula_units_Z 1
_cell_length_a 3.867
_cell_length_b 3.867
_cell_length_c 7.656
_cell_volume 114.5
_refine_ls_R_factor_all 0.17
_cod_database_code 1000233

loop_
_symmetry_equiv_pos_as_xyz
x,y,z
-x,-y,z
-x,y,z
x,-y,z
y,x,z
-y,-x,z
-y,x,z
y,-x,z

loop_
_atom_site_label
_atom_site_type_symbol
_atom_site_symmetry_multiplicity
_atom_site_Wyckoff_symbol
_atom_site_fract_x
_atom_site_fract_y
_atom_site_fract_z
_atom_site_occupancy
_atom_site_attached_hydrogens
_atom_site_calc_flag
Ba1 Ba2+ 1 a 0. 0. 0.0226(22) 1. 0 d
Y1 Y3+ 1 a 0. 0. 0.5112(3) 1. 0 d
Cu1 Cu2+ 1 b 0.5 0.5 0.2738(5) 0.62 0 d
Fe1 Fe3+ 1 b 0.5 0.5 0.2738(5) 0.38 0 d
Cu2 Cu2+ 1 b 0.5 0.5 0.7387(6) 0.38 0 d
Fe2 Fe3+ 1 b 0.5 0.5 0.7387(6) 0.62 0 d
O1 O2- 1 b 0.5 0.5 0.0149(23) 1. 0 d
O2 O2- 2 c 0.5 0. 0.3331(9) 1. 0 d
O3 O2- 2 c 0.5 0. 0.7028(9) 1. 0 d

loop_
_atom_type_symbol
_atom_type_oxidation_number
Ba2+ 2.000
Y3+ 3.000
Cu2+ 2.000
Fe3+ 3.000
O2- -2.000
